data_4303490
loop_
_publ_author_name
'Gudrun Goretzki'
'E. Stephen Davies'
'Stephen P. Argent'
'John E. Warren'
'Alexander J. Blake'
'Neil R. Champness'

_publ_section_title
;
Building Multistate Redox-Active Architectures Using Metal-Complex
Functionalized Perylene Bis-imides
;
_journal_name_full 'Inorganic Chemistry'
_journal_page_first 10264
_journal_page_last 10274
_journal_paper_doi 10.1021/ic901379d
_journal_volume 48
_journal_year 2009
_chemical_formula_moiety 'C52 H42 Fe2 N2 O4'
_chemical_formula_sum 'C52 H42 Fe2 N2 O4'
_chemical_formula_weight 870.58
_chemical_name_systematic
; 
 ? 
;
_space_group_IT_number 2
_symmetry_cell_setting triclinic
_symmetry_space_group_name_Hall '-P 1'
_symmetry_space_group_name_H-M 'P -1'
_atom_sites_solution_hydrogens geom
_atom_sites_solution_primary direct
_atom_sites_solution_secondary difmap
_audit_creation_method 'enCIFer editing of SHELXL97 CIF output'
_cell_angle_alpha 83.014(3)
_cell_angle_beta 73.770(3)
_cell_angle_gamma 81.552(3)
_cell_formula_units_Z 2
_cell_length_a 12.614(3)
_cell_length_b 12.629(3)
_cell_length_c 13.098(3)
_cell_measurement_reflns_used 2477
_cell_measurement_temperature 150(2)
_cell_measurement_theta_max 25.2
_cell_measurement_theta_min 2.3
_cell_volume 1974.5(8)
_computing_cell_refinement 'Bruker SAINT v7.23A'
_computing_data_collection 'Bruker SMART APEX2 v2.1-0'
_computing_data_reduction 'Bruker SAINT v7.23A'
_computing_molecular_graphics 'Bruker SHELXTL'
_computing_publication_material 'enCIFer (Allen et al., 2004; PLATON (Spek, 2003)'
_computing_structure_refinement 'SHELXL97 (Sheldrick, 1997)'
_computing_structure_solution 'SHELXS97 (Sheldrick, 1990)'
_diffrn_ambient_temperature 150(2)
_diffrn_measured_fraction_theta_full 0.998
_diffrn_measured_fraction_theta_max 0.998
_diffrn_measurement_device_type 'Bruker SMART APEXII CCD area detector'
_diffrn_measurement_method 'thin slice \w scans'
_diffrn_radiation_monochromator 'silicon (111)'
_diffrn_radiation_source 'Daresbury SRS Station 9.8'
_diffrn_radiation_type SYNCHROTRON
_diffrn_radiation_wavelength 0.6911
_diffrn_reflns_av_R_equivalents 0.065
_diffrn_reflns_av_sigmaI/netI 0.089
_diffrn_reflns_limit_h_max 13
_diffrn_reflns_limit_h_min -13
_diffrn_reflns_limit_k_max 13
_diffrn_reflns_limit_k_min -13
_diffrn_reflns_limit_l_max 14
_diffrn_reflns_limit_l_min -14
_diffrn_reflns_number 12789
_diffrn_reflns_theta_full 22.50
_diffrn_reflns_theta_max 22.50
_diffrn_reflns_theta_min 1.58
_exptl_absorpt_coefficient_mu 0.787
_exptl_absorpt_correction_T_max 0.9922
_exptl_absorpt_correction_T_min 0.9325
_exptl_absorpt_correction_type multi-scan
_exptl_absorpt_process_details '(SADABS; Bruker, 2004'
_exptl_crystal_colour brown
_exptl_crystal_density_diffrn 1.464
_exptl_crystal_density_method 'not measured'
_exptl_crystal_description plate
_exptl_crystal_F_000 904
_exptl_crystal_size_max 0.09
_exptl_crystal_size_mid 0.04
_exptl_crystal_size_min 0.01
_refine_diff_density_max 1.20
_refine_diff_density_min -0.79
_refine_diff_density_rms 0.10
_refine_ls_extinction_method none
_refine_ls_goodness_of_fit_ref 1.00
_refine_ls_hydrogen_treatment constr
_refine_ls_matrix_type full
_refine_ls_number_parameters 573
_refine_ls_number_reflns 5588
_refine_ls_number_restraints 133
_refine_ls_restrained_S_all 0.99
_refine_ls_R_factor_all 0.107
_refine_ls_R_factor_gt 0.0693
_refine_ls_shift/su_max 0.000
_refine_ls_shift/su_mean 0.000
_refine_ls_structure_factor_coef Fsqd
_refine_ls_weighting_details 'calc w=1/[\s^2^(Fo^2^)+(0.122P)^2^] where P=(Fo^2^+2Fc^2^)/3'
_refine_ls_weighting_scheme calc
_refine_ls_wR_factor_gt 0.169
_refine_ls_wR_factor_ref 0.195
_reflns_number_gt 3723
_reflns_number_total 5588
_reflns_threshold_expression I>2\s(I)
_cod_data_source_file ic901379d_si_002_2.cif
_cod_data_source_block 16fcbu
_cod_depositor_comments
;
The following automatic conversions were performed:
'_symmetry_cell_setting' value 'Triclinic' changed to 'triclinic'
according to '/home/saulius/struct/CIF-dictionaries/cif_core.dic'
dictionary named 'cif_core.dic' version 2.4.1 from
2010-06-29.

'_exptl_absorpt_correction_type' value 'MULTI-SCAN' changed
to 'multi-scan' according to
'/home/saulius/struct/CIF-dictionaries/cif_core.dic' dictionary named
'cif_core.dic' version 2.4.1 from
2010-06-29.

'_refine_ls_hydrogen_treatment' value 'CONSTR' changed to
'constr' according to '/home/saulius/struct/CIF-dictionaries/cif_core.dic'
dictionary named 'cif_core.dic' version 2.4.1 from 2010-06-29.

Automatic conversion script
Id: cif_fix_enum 1527 2010-12-29 10:47:43Z saulius 
;
_cod_original_cell_volume 1974.5(9)
_cod_database_code 4303490

loop_
_symmetry_equiv_pos_as_xyz
'x, y, z'
'-x, -y, -z'

loop_
_atom_site_label
_atom_site_type_symbol
_atom_site_fract_x
_atom_site_fract_y
_atom_site_fract_z
_atom_site_U_iso_or_equiv
_atom_site_adp_type
_atom_site_occupancy
_atom_site_symmetry_multiplicity
_atom_site_calc_flag
_atom_site_refinement_flags
_atom_site_disorder_assembly
_atom_site_disorder_group
Fe1 Fe 0.75383(8) 0.11599(6) 0.22279(7) 0.0337(3) Uani 1 1 d . . .
Fe2 Fe 0.26574(8) 0.90639(6) 0.26660(7) 0.0354(3) Uani 1 1 d . . .
C1 C 0.5761(5) 0.3233(4) 0.2684(5) 0.0282(14) Uani 1 1 d . . .
C2 C 0.5133(5) 0.2967(5) 0.2041(5) 0.0332(15) Uani 1 1 d . . .
H2 H 0.5140 0.2232 0.1947 0.040 Uiso 1 1 calc R . .
C3 C 0.4509(5) 0.3732(4) 0.1542(5) 0.0290(14) Uani 1 1 d . . .
C4 C 0.3874(5) 0.5630(4) 0.1163(5) 0.0295(14) Uani 1 1 d . . .
C5 C 0.3803(5) 0.6686(4) 0.1368(5) 0.0325(15) Uani 1 1 d . . .
H5 H 0.3328 0.7210 0.1069 0.039 Uiso 1 1 calc R . .
C6 C 0.4405(5) 0.7019(4) 0.2001(5) 0.0315(14) Uani 1 1 d . . .
C7 C 0.6268(5) 0.7529(4) 0.2886(5) 0.0306(14) Uani 1 1 d . . .
H7 H 0.6152 0.8029 0.2312 0.037 Uiso 1 1 calc R . .
C8 C 0.6809(5) 0.7819(4) 0.3568(5) 0.0322(15) Uani 1 1 d . . .
H8 H 0.7044 0.8514 0.3472 0.039 Uiso 1 1 calc R . .
C9 C 0.7015(5) 0.7092(4) 0.4403(5) 0.0320(14) Uani 1 1 d . . .
C10 C 0.7044(5) 0.5267(4) 0.5271(4) 0.0269(13) Uani 1 1 d . . .
C11 C 0.6772(5) 0.4229(4) 0.5345(5) 0.0319(14) Uani 1 1 d . . .
H11 H 0.6910 0.3729 0.5909 0.038 Uiso 1 1 calc R . .
C12 C 0.6300(5) 0.3910(4) 0.4609(5) 0.0306(14) Uani 1 1 d . . .
H12 H 0.6118 0.3196 0.4683 0.037 Uiso 1 1 calc R . .
C13 C 0.6089(5) 0.4620(4) 0.3762(4) 0.0267(13) Uani 1 1 d . . .
C14 C 0.5679(5) 0.4291(4) 0.2920(4) 0.0265(13) Uani 1 1 d . . .
C15 C 0.5116(5) 0.5126(4) 0.2323(5) 0.0279(14) Uani 1 1 d . . .
C16 C 0.4519(4) 0.4855(4) 0.1670(4) 0.0229(13) Uani 1 1 d . . .
C17 C 0.5132(5) 0.6248(4) 0.2434(4) 0.0290(14) Uani 1 1 d . . .
C18 C 0.5882(5) 0.6525(4) 0.3005(4) 0.0289(14) Uani 1 1 d . . .
C19 C 0.6249(5) 0.5715(4) 0.3741(4) 0.0272(14) Uani 1 1 d . . .
C20 C 0.6767(5) 0.6021(4) 0.4472(4) 0.0275(14) Uani 1 1 d . . .
C21 C 0.3879(5) 0.3412(5) 0.0859(5) 0.0337(15) Uani 1 1 d . A .
O22 O 0.3897(4) 0.2474(3) 0.0696(3) 0.0403(11) Uani 1 1 d . . .
N23 N 0.3249(4) 0.4233(4) 0.0381(4) 0.0310(12) Uani 1 1 d D . .
C24 C 0.3199(5) 0.5324(5) 0.0520(5) 0.0346(15) Uani 1 1 d . A .
O25 O 0.2597(4) 0.5982(3) 0.0098(4) 0.0446(12) Uani 1 1 d . . .
C26 C 0.7501(5) 0.7435(5) 0.5190(5) 0.0346(15) Uani 1 1 d . B .
O27 O 0.7655(4) 0.8360(3) 0.5209(4) 0.0451(12) Uani 1 1 d . . .
N28 N 0.7765(4) 0.6650(4) 0.5966(4) 0.0324(12) Uani 1 1 d D . .
C29 C 0.7581(5) 0.5562(5) 0.6031(5) 0.0340(15) Uani 1 1 d . B .
O30 O 0.7863(4) 0.4921(3) 0.6707(3) 0.0399(11) Uani 1 1 d . . .
C31 C 0.6530(5) 0.2356(4) 0.3059(5) 0.0305(14) Uani 1 1 d . . .
C32 C 0.6264(5) 0.1320(4) 0.3593(5) 0.0324(15) Uani 1 1 d . . .
H32 H 0.5530 0.1037 0.3753 0.039 Uiso 1 1 calc R . .
C33 C 0.7241(6) 0.0776(5) 0.3839(5) 0.0401(16) Uani 1 1 d . . .
H33 H 0.7312 0.0031 0.4192 0.048 Uiso 1 1 calc R . .
C34 C 0.8109(6) 0.1438(4) 0.3480(5) 0.0369(16) Uani 1 1 d . . .
H34 H 0.8887 0.1253 0.3546 0.044 Uiso 1 1 calc R . .
C35 C 0.7668(5) 0.2420(4) 0.2986(5) 0.0348(15) Uani 1 1 d . . .
H35 H 0.8087 0.3043 0.2652 0.042 Uiso 1 1 calc R . .
C36 C 0.7250(6) 0.1261(5) 0.0762(5) 0.0449(17) Uani 1 1 d . . .
H36 H 0.6649 0.1750 0.0523 0.054 Uiso 1 1 calc R . .
C37 C 0.7165(8) 0.0208(6) 0.1250(6) 0.059(2) Uani 1 1 d . . .
H37 H 0.6488 -0.0175 0.1424 0.070 Uiso 1 1 calc R . .
C38 C 0.8184(8) -0.0210(6) 0.1458(6) 0.064(2) Uani 1 1 d . . .
H38 H 0.8368 -0.0941 0.1799 0.077 Uiso 1 1 calc R . .
C39 C 0.8909(6) 0.0603(6) 0.1090(6) 0.053(2) Uani 1 1 d . . .
H39 H 0.9698 0.0544 0.1123 0.064 Uiso 1 1 calc R . .
C40 C 0.8321(7) 0.1499(5) 0.0658(5) 0.0484(19) Uani 1 1 d . . .
H40 H 0.8620 0.2189 0.0334 0.058 Uiso 1 1 calc R . .
C41 C 0.4189(5) 0.8160(4) 0.2234(4) 0.0297(14) Uani 1 1 d . . .
C42 C 0.4101(5) 0.9048(4) 0.1457(5) 0.0343(15) Uani 1 1 d . . .
H42 H 0.4171 0.9000 0.0684 0.041 Uiso 1 1 calc R . .
C43 C 0.3899(6) 1.0011(5) 0.1981(5) 0.0409(17) Uani 1 1 d . . .
H43 H 0.3800 1.0757 0.1637 0.049 Uiso 1 1 calc R . .
C44 C 0.3830(5) 0.9732(5) 0.3077(5) 0.0381(16) Uani 1 1 d . . .
H44 H 0.3687 1.0247 0.3637 0.046 Uiso 1 1 calc R . .
C45 C 0.4005(5) 0.8598(5) 0.3241(5) 0.0373(15) Uani 1 1 d . . .
H45 H 0.4006 0.8174 0.3937 0.045 Uiso 1 1 calc R . .
C46 C 0.1408(6) 0.8102(6) 0.2900(7) 0.056(2) Uani 1 1 d . . .
H46 H 0.1500 0.7317 0.2808 0.067 Uiso 1 1 calc R . .
C47 C 0.1329(6) 0.8955(7) 0.2117(6) 0.058(2) Uani 1 1 d . . .
H47 H 0.1357 0.8877 0.1359 0.069 Uiso 1 1 calc R . .
C48 C 0.1190(6) 0.9949(6) 0.2581(6) 0.056(2) Uani 1 1 d . . .
H48 H 0.1093 1.0686 0.2218 0.068 Uiso 1 1 calc R . .
C49 C 0.1207(6) 0.9691(6) 0.3642(6) 0.0514(19) Uani 1 1 d . . .
H49 H 0.1130 1.0217 0.4178 0.062 Uiso 1 1 calc R . .
C50 C 0.1326(6) 0.8572(6) 0.3835(6) 0.0522(19) Uani 1 1 d . . .
H50 H 0.1367 0.8169 0.4532 0.063 Uiso 1 1 calc R . .
C51 C 0.261(3) 0.381(4) -0.022(2) 0.033(6) Uani 0.50 1 d PDU A 1
H51A H 0.3077 0.3215 -0.0619 0.040 Uiso 0.50 1 calc PR A 1
H51B H 0.2418 0.4384 -0.0749 0.040 Uiso 0.50 1 calc PR A 1
C52 C 0.1551(19) 0.3408(12) 0.0471(18) 0.036(4) Uani 0.50 1 d PDU A 1
H52A H 0.1000 0.4030 0.0717 0.043 Uiso 0.50 1 calc PR A 1
H52B H 0.1707 0.2980 0.1108 0.043 Uiso 0.50 1 calc PR A 1
C53 C 0.1047(13) 0.2710(11) -0.0119(12) 0.053(4) Uani 0.50 1 d PDU A 1
H53A H 0.1610 0.2103 -0.0385 0.064 Uiso 0.50 1 calc PR A 1
H53B H 0.0406 0.2405 0.0396 0.064 Uiso 0.50 1 calc PR A 1
C54 C 0.066(3) 0.3308(17) -0.1045(19) 0.052(6) Uani 0.50 1 d PDU A 1
H54A H 0.0364 0.2814 -0.1385 0.077 Uiso 0.50 1 calc PR A 1
H54B H 0.1293 0.3605 -0.1566 0.077 Uiso 0.50 1 calc PR A 1
H54C H 0.0083 0.3893 -0.0787 0.077 Uiso 0.50 1 calc PR A 1
C51' C 0.255(2) 0.401(4) -0.027(2) 0.028(5) Uani 0.50 1 d PDU A 2
H51C H 0.2884 0.3348 -0.0634 0.034 Uiso 0.50 1 calc PR A 2
H51D H 0.2512 0.4608 -0.0822 0.034 Uiso 0.50 1 calc PR A 2
C52' C 0.1389(19) 0.3856(14) 0.040(2) 0.046(5) Uani 0.50 1 d PDU A 2
H52C H 0.1120 0.4444 0.0881 0.055 Uiso 0.50 1 calc PR A 2
H52D H 0.1416 0.3171 0.0856 0.055 Uiso 0.50 1 calc PR A 2
C53' C 0.0550(12) 0.3841(12) -0.0255(13) 0.057(4) Uani 0.50 1 d PDU A 2
H53C H -0.0201 0.3817 0.0242 0.068 Uiso 0.50 1 calc PR A 2
H53D H 0.0536 0.4521 -0.0718 0.068 Uiso 0.50 1 calc PR A 2
C54' C 0.080(3) 0.2901(18) -0.095(2) 0.058(7) Uani 0.50 1 d PDU A 2
H54D H 0.0246 0.2964 -0.1360 0.087 Uiso 0.50 1 calc PR A 2
H54E H 0.0769 0.2224 -0.0498 0.087 Uiso 0.50 1 calc PR A 2
H54F H 0.1542 0.2914 -0.1446 0.087 Uiso 0.50 1 calc PR A 2
C61 C 0.8111(13) 0.6987(15) 0.6840(11) 0.031(5) Uiso 0.50 1 d PDU B 1
H61A H 0.8009 0.6441 0.7459 0.037 Uiso 0.50 1 calc PR B 1
H61B H 0.7699 0.7684 0.7073 0.037 Uiso 0.50 1 calc PR B 1
C62 C 0.9311(12) 0.7082(13) 0.6330(14) 0.032(5) Uiso 0.50 1 d PDU B 1
H62A H 0.9602 0.7358 0.6862 0.039 Uiso 0.50 1 calc PR B 1
H62B H 0.9344 0.7652 0.5736 0.039 Uiso 0.50 1 calc PR B 1
C63 C 1.0154(16) 0.6120(13) 0.5878(14) 0.043(5) Uiso 0.50 1 d PDU B 1
H63A H 0.9890 0.5830 0.5336 0.051 Uiso 0.50 1 calc PR B 1
H63B H 1.0878 0.6383 0.5514 0.051 Uiso 0.50 1 calc PR B 1
C64 C 1.0331(18) 0.5212(14) 0.6712(15) 0.048(5) Uiso 0.50 1 d PDU B 1
H64A H 1.0857 0.4629 0.6363 0.072 Uiso 0.50 1 calc PR B 1
H64B H 0.9620 0.4942 0.7078 0.072 Uiso 0.50 1 calc PR B 1
H64C H 1.0631 0.5480 0.7233 0.072 Uiso 0.50 1 calc PR B 1
C61' C 0.8350(12) 0.7000(14) 0.6683(12) 0.026(5) Uiso 0.50 1 d PDU B 2
H61C H 0.8290 0.6450 0.7297 0.032 Uiso 0.50 1 calc PR B 2
H61D H 0.7913 0.7669 0.6967 0.032 Uiso 0.50 1 calc PR B 2
C62' C 0.9542(11) 0.7210(11) 0.6316(12) 0.024(4) Uiso 0.50 1 d PDU B 2
H62C H 0.9744 0.7492 0.6900 0.029 Uiso 0.50 1 calc PR B 2
H62D H 0.9637 0.7763 0.5704 0.029 Uiso 0.50 1 calc PR B 2
C63' C 1.0319(15) 0.6195(12) 0.5983(13) 0.037(4) Uiso 0.50 1 d PDU B 2
H63C H 1.0063 0.5871 0.5456 0.045 Uiso 0.50 1 calc PR B 2
H63D H 1.1075 0.6392 0.5629 0.045 Uiso 0.50 1 calc PR B 2
C64' C 1.0379(16) 0.5364(14) 0.6912(14) 0.040(5) Uiso 0.50 1 d PDU B 2
H64D H 1.0875 0.4725 0.6647 0.060 Uiso 0.50 1 calc PR B 2
H64E H 0.9634 0.5164 0.7267 0.060 Uiso 0.50 1 calc PR B 2
H64F H 1.0667 0.5666 0.7421 0.060 Uiso 0.50 1 calc PR B 2

loop_
_atom_site_aniso_label
_atom_site_aniso_U_11
_atom_site_aniso_U_22
_atom_site_aniso_U_33
_atom_site_aniso_U_23
_atom_site_aniso_U_13
_atom_site_aniso_U_12
Fe1 0.0537(6) 0.0149(5) 0.0287(5) 0.0069(4) -0.0135(4) 0.0055(4)
Fe2 0.0515(6) 0.0177(5) 0.0326(6) 0.0056(4) -0.0124(4) 0.0056(4)
C1 0.037(4) 0.019(3) 0.026(3) 0.007(2) -0.009(3) -0.001(3)
C2 0.045(4) 0.016(3) 0.032(4) 0.008(3) -0.006(3) -0.002(3)
C3 0.038(4) 0.020(3) 0.027(3) 0.006(2) -0.012(3) 0.002(3)
C4 0.041(4) 0.019(3) 0.024(3) 0.006(2) -0.007(3) 0.004(3)
C5 0.046(4) 0.021(3) 0.024(3) 0.010(3) -0.007(3) 0.003(3)
C6 0.050(4) 0.016(3) 0.022(3) 0.012(2) -0.009(3) 0.003(3)
C7 0.044(4) 0.015(3) 0.028(3) 0.009(2) -0.009(3) 0.003(3)
C8 0.054(4) 0.008(3) 0.032(4) 0.008(2) -0.011(3) -0.004(3)
C9 0.047(4) 0.018(3) 0.026(3) 0.005(3) -0.007(3) 0.004(3)
C10 0.033(3) 0.018(3) 0.024(3) 0.005(2) -0.008(3) 0.006(2)
C11 0.043(4) 0.017(3) 0.027(3) 0.011(3) -0.005(3) 0.005(3)
C12 0.041(4) 0.016(3) 0.031(3) 0.005(3) -0.010(3) 0.003(2)
C13 0.035(3) 0.017(3) 0.022(3) 0.004(2) -0.003(3) 0.003(2)
C14 0.033(3) 0.018(3) 0.022(3) 0.012(2) -0.004(3) 0.001(2)
C15 0.035(3) 0.013(3) 0.027(3) 0.009(2) -0.003(3) 0.005(2)
C16 0.029(3) 0.017(3) 0.015(3) 0.005(2) -0.001(2) 0.007(2)
C17 0.039(4) 0.021(3) 0.022(3) 0.007(2) -0.003(3) -0.002(3)
C18 0.044(4) 0.014(3) 0.022(3) 0.006(2) -0.003(3) 0.001(3)
C19 0.034(3) 0.018(3) 0.022(3) 0.008(2) 0.000(3) 0.001(2)
C20 0.039(4) 0.016(3) 0.023(3) 0.006(2) -0.007(3) 0.003(2)
C21 0.041(4) 0.023(4) 0.029(3) 0.015(3) -0.004(3) -0.004(3)
O22 0.065(3) 0.015(2) 0.042(3) 0.0066(19) -0.022(2) -0.0040(19)
N23 0.045(3) 0.018(3) 0.026(3) 0.009(2) -0.009(2) 0.001(2)
C24 0.040(4) 0.027(3) 0.030(4) 0.009(3) -0.007(3) 0.004(3)
O25 0.064(3) 0.027(2) 0.045(3) 0.008(2) -0.029(2) 0.006(2)
C26 0.050(4) 0.016(3) 0.033(4) 0.003(3) -0.009(3) 0.004(3)
O27 0.079(3) 0.018(2) 0.042(3) 0.0028(19) -0.028(2) 0.002(2)
N28 0.042(3) 0.026(3) 0.027(3) 0.002(2) -0.010(2) 0.001(2)
C29 0.043(4) 0.021(3) 0.029(4) 0.006(3) -0.003(3) 0.005(3)
O30 0.058(3) 0.027(2) 0.032(2) 0.013(2) -0.014(2) -0.002(2)
C31 0.048(4) 0.015(3) 0.027(3) 0.009(2) -0.015(3) 0.001(3)
C32 0.052(4) 0.014(3) 0.026(3) 0.007(2) -0.006(3) 0.000(3)
C33 0.059(4) 0.024(3) 0.035(4) 0.004(3) -0.019(3) 0.010(3)
C34 0.052(4) 0.017(3) 0.045(4) -0.001(3) -0.022(3) 0.004(3)
C35 0.047(4) 0.014(3) 0.043(4) 0.002(3) -0.017(3) 0.004(3)
C36 0.061(5) 0.042(4) 0.030(4) 0.001(3) -0.020(3) 0.010(3)
C37 0.094(6) 0.041(4) 0.039(4) -0.011(4) -0.004(4) -0.021(4)
C38 0.112(7) 0.026(4) 0.045(5) 0.001(3) -0.021(5) 0.018(4)
C39 0.057(5) 0.053(5) 0.038(4) -0.007(4) -0.003(4) 0.016(4)
C40 0.078(6) 0.032(4) 0.033(4) 0.011(3) -0.017(4) -0.004(4)
C41 0.046(4) 0.016(3) 0.023(3) 0.010(2) -0.010(3) 0.002(3)
C42 0.049(4) 0.020(3) 0.029(4) 0.013(3) -0.014(3) 0.006(3)
C43 0.064(5) 0.012(3) 0.041(4) 0.012(3) -0.015(3) 0.003(3)
C44 0.049(4) 0.020(3) 0.041(4) -0.001(3) -0.013(3) 0.009(3)
C45 0.052(4) 0.020(3) 0.037(4) 0.006(3) -0.015(3) 0.004(3)
C46 0.051(5) 0.040(4) 0.071(6) -0.012(4) -0.002(4) -0.008(3)
C47 0.056(5) 0.068(6) 0.047(5) -0.020(4) -0.010(4) 0.005(4)
C48 0.047(4) 0.054(5) 0.062(5) 0.000(4) -0.020(4) 0.021(4)
C49 0.057(5) 0.044(4) 0.049(5) -0.010(4) -0.011(4) 0.008(3)
C50 0.050(5) 0.051(5) 0.045(5) 0.004(4) -0.001(4) -0.007(4)
C51 0.055(6) 0.019(15) 0.024(6) 0.012(6) -0.018(5) 0.002(7)
C52 0.046(9) 0.033(10) 0.030(8) 0.002(9) -0.014(6) -0.003(9)
C53 0.058(9) 0.051(9) 0.057(9) 0.007(7) -0.031(8) -0.009(6)
C54 0.064(14) 0.040(14) 0.057(11) -0.007(10) -0.034(9) 0.011(12)
C51' 0.049(6) 0.009(13) 0.026(6) 0.006(6) -0.017(5) 0.007(7)
C52' 0.049(8) 0.038(11) 0.044(9) 0.012(10) -0.013(6) 0.003(10)
C53' 0.053(8) 0.054(9) 0.068(10) 0.000(7) -0.024(7) -0.008(7)
C54' 0.034(12) 0.049(15) 0.090(16) -0.003(11) -0.017(10) 0.000(13)

loop_
_atom_type_symbol
_atom_type_description
_atom_type_scat_dispersion_real
_atom_type_scat_dispersion_imag
_atom_type_scat_source
C C 0.0033 0.0016 'International Tables Vol C Tables 4.2.6.8 and 6.1.1.4'
H H 0.0000 0.0000 'International Tables Vol C Tables 4.2.6.8 and 6.1.1.4'
N N 0.0061 0.0033 'International Tables Vol C Tables 4.2.6.8 and 6.1.1.4'
O O 0.0106 0.0060 'International Tables Vol C Tables 4.2.6.8 and 6.1.1.4'
Fe Fe 0.3463 0.8444 'International Tables Vol C Tables 4.2.6.8 and 6.1.1.4'

loop_
_geom_angle_atom_site_label_1
_geom_angle_atom_site_label_2
_geom_angle_atom_site_label_3
_geom_angle
_geom_angle_site_symmetry_1
_geom_angle_site_symmetry_3
_geom_angle_publ_flag
C35 Fe1 C31 41.1(2) . . ?
C35 Fe1 C36 125.4(3) . . ?
C31 Fe1 C36 108.3(3) . . ?
C35 Fe1 C40 105.8(3) . . ?
C31 Fe1 C40 118.8(2) . . ?
C36 Fe1 C40 39.9(3) . . ?
C35 Fe1 C39 117.2(3) . . ?
C31 Fe1 C39 152.3(3) . . ?
C36 Fe1 C39 67.7(3) . . ?
C40 Fe1 C39 40.4(3) . . ?
C35 Fe1 C37 164.1(3) . . ?
C31 Fe1 C37 128.2(3) . . ?
C36 Fe1 C37 40.4(3) . . ?
C40 Fe1 C37 67.4(3) . . ?
C39 Fe1 C37 67.6(3) . . ?
C35 Fe1 C33 68.7(3) . . ?
C31 Fe1 C33 68.8(2) . . ?
C36 Fe1 C33 156.5(3) . . ?
C40 Fe1 C33 162.5(3) . . ?
C39 Fe1 C33 126.0(3) . . ?
C37 Fe1 C33 122.0(3) . . ?
C35 Fe1 C34 41.3(2) . . ?
C31 Fe1 C34 69.2(2) . . ?
C36 Fe1 C34 162.3(3) . . ?
C40 Fe1 C34 124.7(3) . . ?
C39 Fe1 C34 105.9(3) . . ?
C37 Fe1 C34 154.3(3) . . ?
C33 Fe1 C34 40.4(3) . . ?
C35 Fe1 C32 69.3(2) . . ?
C31 Fe1 C32 41.4(2) . . ?
C36 Fe1 C32 121.8(3) . . ?
C40 Fe1 C32 154.9(3) . . ?
C39 Fe1 C32 164.1(3) . . ?
C37 Fe1 C32 110.3(3) . . ?
C33 Fe1 C32 40.5(2) . . ?
C34 Fe1 C32 68.8(3) . . ?
C35 Fe1 C38 152.7(3) . . ?
C31 Fe1 C38 165.5(3) . . ?
C36 Fe1 C38 67.8(3) . . ?
C40 Fe1 C38 68.0(3) . . ?
C39 Fe1 C38 40.7(3) . . ?
C37 Fe1 C38 40.0(3) . . ?
C33 Fe1 C38 108.8(3) . . ?
C34 Fe1 C38 118.9(3) . . ?
C32 Fe1 C38 127.6(3) . . ?
C47 Fe2 C44 159.6(3) . . ?
C47 Fe2 C45 159.6(3) . . ?
C44 Fe2 C45 40.9(2) . . ?
C47 Fe2 C49 67.8(3) . . ?
C44 Fe2 C49 103.6(3) . . ?
C45 Fe2 C49 119.9(3) . . ?
C47 Fe2 C48 41.1(3) . . ?
C44 Fe2 C48 120.5(3) . . ?
C45 Fe2 C48 155.9(3) . . ?
C49 Fe2 C48 40.0(3) . . ?
C47 Fe2 C50 66.8(3) . . ?
C44 Fe2 C50 119.3(3) . . ?
C45 Fe2 C50 105.9(3) . . ?
C49 Fe2 C50 40.1(3) . . ?
C48 Fe2 C50 67.3(3) . . ?
C47 Fe2 C43 126.2(3) . . ?
C44 Fe2 C43 40.7(3) . . ?
C45 Fe2 C43 68.5(3) . . ?
C49 Fe2 C43 120.1(3) . . ?
C48 Fe2 C43 107.5(3) . . ?
C50 Fe2 C43 155.2(3) . . ?
C47 Fe2 C42 111.7(3) . . ?
C44 Fe2 C42 68.8(3) . . ?
C45 Fe2 C42 68.9(3) . . ?
C49 Fe2 C42 157.5(3) . . ?
C48 Fe2 C42 124.4(3) . . ?
C50 Fe2 C42 162.0(3) . . ?
C43 Fe2 C42 40.6(2) . . ?
C47 Fe2 C41 125.8(3) . . ?
C44 Fe2 C41 68.9(2) . . ?
C45 Fe2 C41 41.1(2) . . ?
C49 Fe2 C41 158.0(3) . . ?
C48 Fe2 C41 161.5(3) . . ?
C50 Fe2 C41 124.2(3) . . ?
C43 Fe2 C41 68.4(2) . . ?
C42 Fe2 C41 40.8(2) . . ?
C47 Fe2 C46 40.2(3) . . ?
C44 Fe2 C46 155.6(3) . . ?
C45 Fe2 C46 122.0(3) . . ?
C49 Fe2 C46 67.9(3) . . ?
C48 Fe2 C46 68.5(3) . . ?
C50 Fe2 C46 39.7(3) . . ?
C43 Fe2 C46 163.3(3) . . ?
C42 Fe2 C46 127.3(3) . . ?
C41 Fe2 C46 110.0(3) . . ?
C14 C1 C2 119.9(5) . . ?
C14 C1 C31 122.4(5) . . ?
C2 C1 C31 117.7(5) . . ?
C3 C2 C1 122.4(5) . . ?
C2 C3 C16 118.7(5) . . ?
C2 C3 C21 120.3(5) . . ?
C16 C3 C21 121.0(5) . . ?
C5 C4 C16 118.0(6) . . ?
C5 C4 C24 120.2(5) . . ?
C16 C4 C24 121.4(5) . . ?
C4 C5 C6 122.6(5) . . ?
C5 C6 C17 119.1(5) . . ?
C5 C6 C41 117.5(5) . . ?
C17 C6 C41 123.3(6) . . ?
C8 C7 C18 122.4(5) . . ?
C7 C8 C9 120.1(5) . . ?
C8 C9 C20 119.3(6) . . ?
C8 C9 C26 120.0(5) . . ?
C20 C9 C26 120.7(5) . . ?
C11 C10 C20 118.8(5) . . ?
C11 C10 C29 119.7(5) . . ?
C20 C10 C29 121.5(5) . . ?
C10 C11 C12 121.2(5) . . ?
C11 C12 C13 121.3(5) . . ?
C12 C13 C19 118.1(5) . . ?
C12 C13 C14 122.9(5) . . ?
C19 C13 C14 119.0(5) . . ?
C1 C14 C15 118.3(5) . . ?
C1 C14 C13 124.2(5) . . ?
C15 C14 C13 117.4(5) . . ?
C16 C15 C17 119.0(5) . . ?
C16 C15 C14 120.2(5) . . ?
C17 C15 C14 120.7(5) . . ?
C15 C16 C4 122.2(5) . . ?
C15 C16 C3 119.4(5) . . ?
C4 C16 C3 118.3(5) . . ?
C6 C17 C15 118.3(5) . . ?
C6 C17 C18 123.4(5) . . ?
C15 C17 C18 118.2(5) . . ?
C7 C18 C19 117.5(5) . . ?
C7 C18 C17 124.5(5) . . ?
C19 C18 C17 118.0(5) . . ?
C20 C19 C13 119.6(5) . . ?
C20 C19 C18 119.0(5) . . ?
C13 C19 C18 121.5(5) . . ?
C10 C20 C19 120.5(5) . . ?
C10 C20 C9 119.4(5) . . ?
C19 C20 C9 120.1(5) . . ?
O22 C21 N23 120.1(6) . . ?
O22 C21 C3 122.5(5) . . ?
N23 C21 C3 117.4(5) . . ?
C24 N23 C21 123.3(5) . . ?
C24 N23 C51' 114(2) . . ?
C21 N23 C51' 122(2) . . ?
C24 N23 C51 124(2) . . ?
C21 N23 C51 112(2) . . ?
O25 C24 N23 118.7(6) . . ?
O25 C24 C4 122.9(6) . . ?
N23 C24 C4 118.4(5) . . ?
O27 C26 N28 119.4(6) . . ?
O27 C26 C9 123.1(5) . . ?
N28 C26 C9 117.5(5) . . ?
C26 N28 C29 123.6(5) . . ?
C26 N28 C61 118.8(8) . . ?
C29 N28 C61 117.1(8) . . ?
C26 N28 C61' 116.0(8) . . ?
C29 N28 C61' 120.3(8) . . ?
O30 C29 N28 119.7(6) . . ?
O30 C29 C10 123.0(5) . . ?
N28 C29 C10 117.2(5) . . ?
C35 C31 C32 107.6(5) . . ?
C35 C31 C1 125.1(5) . . ?
C32 C31 C1 127.2(6) . . ?
C35 C31 Fe1 69.0(3) . . ?
C32 C31 Fe1 69.9(3) . . ?
C1 C31 Fe1 128.3(4) . . ?
C33 C32 C31 107.2(6) . . ?
C33 C32 Fe1 69.6(4) . . ?
C31 C32 Fe1 68.7(3) . . ?
C34 C33 C32 109.5(5) . . ?
C34 C33 Fe1 69.9(4) . . ?
C32 C33 Fe1 69.9(3) . . ?
C33 C34 C35 107.2(6) . . ?
C33 C34 Fe1 69.6(4) . . ?
C35 C34 Fe1 68.3(3) . . ?
C31 C35 C34 108.4(5) . . ?
C31 C35 Fe1 69.9(3) . . ?
C34 C35 Fe1 70.3(3) . . ?
C40 C36 C37 108.1(7) . . ?
C40 C36 Fe1 70.1(4) . . ?
C37 C36 Fe1 70.1(4) . . ?
C38 C37 C36 108.6(7) . . ?
C38 C37 Fe1 70.4(4) . . ?
C36 C37 Fe1 69.5(4) . . ?
C37 C38 C39 107.1(7) . . ?
C37 C38 Fe1 69.6(4) . . ?
C39 C38 Fe1 69.1(4) . . ?
C40 C39 C38 107.8(7) . . ?
C40 C39 Fe1 69.8(4) . . ?
C38 C39 Fe1 70.2(4) . . ?
C36 C40 C39 108.4(6) . . ?
C36 C40 Fe1 70.0(4) . . ?
C39 C40 Fe1 69.8(4) . . ?
C42 C41 C45 107.1(5) . . ?
C42 C41 C6 124.4(5) . . ?
C45 C41 C6 128.4(5) . . ?
C42 C41 Fe2 69.2(3) . . ?
C45 C41 Fe2 68.2(3) . . ?
C6 C41 Fe2 126.7(4) . . ?
C43 C42 C41 107.9(5) . . ?
C43 C42 Fe2 69.5(4) . . ?
C41 C42 Fe2 70.0(3) . . ?
C44 C43 C42 108.5(5) . . ?
C44 C43 Fe2 68.9(4) . . ?
C42 C43 Fe2 69.8(4) . . ?
C45 C44 C43 108.1(5) . . ?
C45 C44 Fe2 69.6(4) . . ?
C43 C44 Fe2 70.4(4) . . ?
C44 C45 C41 108.3(5) . . ?
C44 C45 Fe2 69.5(4) . . ?
C41 C45 Fe2 70.7(4) . . ?
C50 C46 C47 106.3(6) . . ?
C50 C46 Fe2 69.5(4) . . ?
C47 C46 Fe2 68.5(4) . . ?
C46 C47 C48 109.0(7) . . ?
C46 C47 Fe2 71.2(4) . . ?
C48 C47 Fe2 70.0(4) . . ?
C49 C48 C47 106.6(7) . . ?
C49 C48 Fe2 69.6(4) . . ?
C47 C48 Fe2 68.9(4) . . ?
C48 C49 C50 108.4(7) . . ?
C48 C49 Fe2 70.4(4) . . ?
C50 C49 Fe2 70.5(4) . . ?
C46 C50 C49 109.7(7) . . ?
C46 C50 Fe2 70.8(4) . . ?
C49 C50 Fe2 69.3(4) . . ?
N23 C51 C52 113.5(16) . . ?
C51 C52 C53 112.6(15) . . ?
C54 C53 C52 114.1(16) . . ?
N23 C51' C52' 111.4(16) . . ?
C51' C52' C53' 113.8(15) . . ?
C54' C53' C52' 114.6(17) . . ?
N28 C61 C62 101.5(11) . . ?
C61 C62 C63 122.7(15) . . ?
C64 C63 C62 114.4(15) . . ?
N28 C61' C62' 122.7(12) . . ?
C61' C62' C63' 111.7(14) . . ?
C64' C63' C62' 113.3(14) . . ?

loop_
_geom_bond_atom_site_label_1
_geom_bond_atom_site_label_2
_geom_bond_distance
_geom_bond_site_symmetry_2
_geom_bond_publ_flag
Fe1 C35 2.024(6) . ?
Fe1 C31 2.036(6) . ?
Fe1 C36 2.038(6) . ?
Fe1 C40 2.040(7) . ?
Fe1 C39 2.041(7) . ?
Fe1 C37 2.046(7) . ?
Fe1 C33 2.047(6) . ?
Fe1 C34 2.051(6) . ?
Fe1 C32 2.052(6) . ?
Fe1 C38 2.055(7) . ?
Fe2 C47 2.027(8) . ?
Fe2 C44 2.028(7) . ?
Fe2 C45 2.029(6) . ?
Fe2 C49 2.030(7) . ?
Fe2 C48 2.041(7) . ?
Fe2 C50 2.046(7) . ?
Fe2 C43 2.048(7) . ?
Fe2 C42 2.052(6) . ?
Fe2 C41 2.063(6) . ?
Fe2 C46 2.063(7) . ?
C1 C14 1.390(8) . ?
C1 C2 1.402(8) . ?
C1 C31 1.493(8) . ?
C2 C3 1.375(8) . ?
C3 C16 1.449(8) . ?
C3 C21 1.475(9) . ?
C4 C5 1.376(8) . ?
C4 C16 1.404(8) . ?
C4 C24 1.469(9) . ?
C5 C6 1.405(8) . ?
C6 C17 1.415(8) . ?
C6 C41 1.480(8) . ?
C7 C8 1.376(8) . ?
C7 C18 1.401(8) . ?
C8 C9 1.396(8) . ?
C9 C20 1.420(8) . ?
C9 C26 1.472(9) . ?
C10 C11 1.388(8) . ?
C10 C20 1.410(8) . ?
C10 C29 1.460(9) . ?
C11 C12 1.390(8) . ?
C12 C13 1.400(8) . ?
C13 C19 1.423(8) . ?
C13 C14 1.466(8) . ?
C14 C15 1.455(7) . ?
C15 C16 1.388(8) . ?
C15 C17 1.444(8) . ?
C17 C18 1.461(8) . ?
C18 C19 1.436(8) . ?
C19 C20 1.415(8) . ?
C21 O22 1.225(7) . ?
C21 N23 1.406(8) . ?
N23 C24 1.402(7) . ?
N23 C51' 1.464(13) . ?
N23 C51 1.465(13) . ?
C24 O25 1.229(7) . ?
C26 O27 1.217(7) . ?
C26 N28 1.406(7) . ?
N28 C29 1.415(7) . ?
N28 C61 1.461(12) . ?
N28 C61' 1.485(11) . ?
C29 O30 1.217(7) . ?
C31 C35 1.425(9) . ?
C31 C32 1.445(8) . ?
C32 C33 1.420(9) . ?
C33 C34 1.416(9) . ?
C34 C35 1.438(8) . ?
C36 C40 1.393(10) . ?
C36 C37 1.410(10) . ?
C37 C38 1.402(12) . ?
C38 C39 1.426(11) . ?
C39 C40 1.408(10) . ?
C41 C42 1.433(8) . ?
C41 C45 1.437(8) . ?
C42 C43 1.424(8) . ?
C43 C44 1.417(9) . ?
C44 C45 1.416(8) . ?
C46 C50 1.396(10) . ?
C46 C47 1.407(11) . ?
C47 C48 1.428(10) . ?
C48 C49 1.393(10) . ?
C49 C50 1.399(10) . ?
C51 C52 1.506(14) . ?
C52 C53 1.544(14) . ?
C53 C54 1.508(15) . ?
C51' C52' 1.507(14) . ?
C52' C53' 1.543(14) . ?
C53' C54' 1.528(15) . ?
C61 C62 1.490(14) . ?
C62 C63 1.549(13) . ?
C63 C64 1.521(13) . ?
C61' C62' 1.499(14) . ?
C62' C63' 1.524(12) . ?
C63' C64' 1.518(13) . ?

loop_
_geom_torsion_atom_site_label_1
_geom_torsion_atom_site_label_2
_geom_torsion_atom_site_label_3
_geom_torsion_atom_site_label_4
_geom_torsion
_geom_torsion_site_symmetry_1
_geom_torsion_site_symmetry_2
_geom_torsion_site_symmetry_3
_geom_torsion_site_symmetry_4
_geom_torsion_publ_flag
C14 C1 C2 C3 6.4(9) . . . . ?
C31 C1 C2 C3 -171.5(6) . . . . ?
C1 C2 C3 C16 1.2(9) . . . . ?
C1 C2 C3 C21 179.0(5) . . . . ?
C16 C4 C5 C6 4.4(9) . . . . ?
C24 C4 C5 C6 178.2(5) . . . . ?
C4 C5 C6 C17 1.2(9) . . . . ?
C4 C5 C6 C41 -175.2(5) . . . . ?
C18 C7 C8 C9 1.5(9) . . . . ?
C7 C8 C9 C20 6.6(9) . . . . ?
C7 C8 C9 C26 -174.4(6) . . . . ?
C20 C10 C11 C12 4.1(9) . . . . ?
C29 C10 C11 C12 -177.4(5) . . . . ?
C10 C11 C12 C13 0.4(9) . . . . ?
C11 C12 C13 C19 -7.2(9) . . . . ?
C11 C12 C13 C14 174.8(5) . . . . ?
C2 C1 C14 C15 -12.1(8) . . . . ?
C31 C1 C14 C15 165.7(5) . . . . ?
C2 C1 C14 C13 165.6(5) . . . . ?
C31 C1 C14 C13 -16.6(9) . . . . ?
C12 C13 C14 C1 -19.6(9) . . . . ?
C19 C13 C14 C1 162.4(5) . . . . ?
C12 C13 C14 C15 158.1(5) . . . . ?
C19 C13 C14 C15 -19.9(8) . . . . ?
C1 C14 C15 C16 10.7(8) . . . . ?
C13 C14 C15 C16 -167.2(5) . . . . ?
C1 C14 C15 C17 -171.9(5) . . . . ?
C13 C14 C15 C17 10.3(8) . . . . ?
C17 C15 C16 C4 -3.9(8) . . . . ?
C14 C15 C16 C4 173.6(5) . . . . ?
C17 C15 C16 C3 179.2(5) . . . . ?
C14 C15 C16 C3 -3.3(8) . . . . ?
C5 C4 C16 C15 -3.0(8) . . . . ?
C24 C4 C16 C15 -176.7(5) . . . . ?
C5 C4 C16 C3 174.0(5) . . . . ?
C24 C4 C16 C3 0.3(8) . . . . ?
C2 C3 C16 C15 -2.6(8) . . . . ?
C21 C3 C16 C15 179.7(5) . . . . ?
C2 C3 C16 C4 -179.6(5) . . . . ?
C21 C3 C16 C4 2.6(8) . . . . ?
C5 C6 C17 C15 -8.0(8) . . . . ?
C41 C6 C17 C15 168.1(5) . . . . ?
C5 C6 C17 C18 173.2(5) . . . . ?
C41 C6 C17 C18 -10.6(9) . . . . ?
C16 C15 C17 C6 9.3(8) . . . . ?
C14 C15 C17 C6 -168.1(5) . . . . ?
C16 C15 C17 C18 -171.9(5) . . . . ?
C14 C15 C17 C18 10.7(8) . . . . ?
C8 C7 C18 C19 -11.7(9) . . . . ?
C8 C7 C18 C17 168.2(6) . . . . ?
C6 C17 C18 C7 -23.4(9) . . . . ?
C15 C17 C18 C7 157.8(6) . . . . ?
C6 C17 C18 C19 156.5(5) . . . . ?
C15 C17 C18 C19 -22.2(8) . . . . ?
C12 C13 C19 C20 9.4(8) . . . . ?
C14 C13 C19 C20 -172.5(5) . . . . ?
C12 C13 C19 C18 -169.7(5) . . . . ?
C14 C13 C19 C18 8.4(8) . . . . ?
C7 C18 C19 C20 13.7(8) . . . . ?
C17 C18 C19 C20 -166.2(5) . . . . ?
C7 C18 C19 C13 -167.2(5) . . . . ?
C17 C18 C19 C13 12.9(8) . . . . ?
C11 C10 C20 C19 -1.7(8) . . . . ?
C29 C10 C20 C19 179.8(5) . . . . ?
C11 C10 C20 C9 178.4(5) . . . . ?
C29 C10 C20 C9 -0.1(9) . . . . ?
C13 C19 C20 C10 -5.0(8) . . . . ?
C18 C19 C20 C10 174.0(5) . . . . ?
C13 C19 C20 C9 174.8(5) . . . . ?
C18 C19 C20 C9 -6.1(8) . . . . ?
C8 C9 C20 C10 175.7(6) . . . . ?
C26 C9 C20 C10 -3.2(9) . . . . ?
C8 C9 C20 C19 -4.2(9) . . . . ?
C26 C9 C20 C19 176.9(5) . . . . ?
C2 C3 C21 O22 -1.2(9) . . . . ?
C16 C3 C21 O22 176.5(5) . . . . ?
C2 C3 C21 N23 179.4(5) . . . . ?
C16 C3 C21 N23 -2.9(8) . . . . ?
O22 C21 N23 C24 -179.2(5) . . . . ?
C3 C21 N23 C24 0.3(8) . . . . ?
O22 C21 N23 C51' 3.6(16) . . . . ?
C3 C21 N23 C51' -176.9(14) . . . . ?
O22 C21 N23 C51 4.2(15) . . . . ?
C3 C21 N23 C51 -176.4(14) . . . . ?
C21 N23 C24 O25 -177.7(5) . . . . ?
C51' N23 C24 O25 -0.3(15) . . . . ?
C51 N23 C24 O25 -1.5(16) . . . . ?
C21 N23 C24 C4 2.5(8) . . . . ?
C51' N23 C24 C4 179.9(13) . . . . ?
C51 N23 C24 C4 178.8(15) . . . . ?
C5 C4 C24 O25 3.8(9) . . . . ?
C16 C4 C24 O25 177.4(6) . . . . ?
C5 C4 C24 N23 -176.4(5) . . . . ?
C16 C4 C24 N23 -2.8(8) . . . . ?
C8 C9 C26 O27 6.4(10) . . . . ?
C20 C9 C26 O27 -174.7(6) . . . . ?
C8 C9 C26 N28 -175.4(6) . . . . ?
C20 C9 C26 N28 3.5(9) . . . . ?
O27 C26 N28 C29 177.8(6) . . . . ?
C9 C26 N28 C29 -0.5(8) . . . . ?
O27 C26 N28 C61 6.2(11) . . . . ?
C9 C26 N28 C61 -172.1(8) . . . . ?
O27 C26 N28 C61' -7.2(10) . . . . ?
C9 C26 N28 C61' 174.5(8) . . . . ?
C26 N28 C29 O30 177.8(5) . . . . ?
C61 N28 C29 O30 -10.5(11) . . . . ?
C61' N28 C29 O30 3.0(11) . . . . ?
C26 N28 C29 C10 -2.6(8) . . . . ?
C61 N28 C29 C10 169.1(8) . . . . ?
C61' N28 C29 C10 -177.4(8) . . . . ?
C11 C10 C29 O30 4.0(9) . . . . ?
C20 C10 C29 O30 -177.5(6) . . . . ?
C11 C10 C29 N28 -175.5(5) . . . . ?
C20 C10 C29 N28 3.0(8) . . . . ?
C14 C1 C31 C35 -46.9(9) . . . . ?
C2 C1 C31 C35 130.9(6) . . . . ?
C14 C1 C31 C32 130.4(6) . . . . ?
C2 C1 C31 C32 -51.7(8) . . . . ?
C14 C1 C31 Fe1 -136.7(5) . . . . ?
C2 C1 C31 Fe1 41.1(8) . . . . ?
C36 Fe1 C31 C35 -123.3(4) . . . . ?
C40 Fe1 C31 C35 -81.0(4) . . . . ?
C39 Fe1 C31 C35 -46.6(7) . . . . ?
C37 Fe1 C31 C35 -163.8(4) . . . . ?
C33 Fe1 C31 C35 81.5(4) . . . . ?
C34 Fe1 C31 C35 38.1(3) . . . . ?
C32 Fe1 C31 C35 119.1(5) . . . . ?
C38 Fe1 C31 C35 164.6(10) . . . . ?
C35 Fe1 C31 C32 -119.1(5) . . . . ?
C36 Fe1 C31 C32 117.6(4) . . . . ?
C40 Fe1 C31 C32 159.9(4) . . . . ?
C39 Fe1 C31 C32 -165.7(6) . . . . ?
C37 Fe1 C31 C32 77.1(5) . . . . ?
C33 Fe1 C31 C32 -37.6(4) . . . . ?
C34 Fe1 C31 C32 -81.0(4) . . . . ?
C38 Fe1 C31 C32 45.5(12) . . . . ?
C35 Fe1 C31 C1 118.8(6) . . . . ?
C36 Fe1 C31 C1 -4.5(6) . . . . ?
C40 Fe1 C31 C1 37.8(6) . . . . ?
C39 Fe1 C31 C1 72.2(8) . . . . ?
C37 Fe1 C31 C1 -45.0(7) . . . . ?
C33 Fe1 C31 C1 -159.7(6) . . . . ?
C34 Fe1 C31 C1 156.8(6) . . . . ?
C32 Fe1 C31 C1 -122.1(7) . . . . ?
C38 Fe1 C31 C1 -76.6(12) . . . . ?
C35 C31 C32 C33 0.3(7) . . . . ?
C1 C31 C32 C33 -177.4(6) . . . . ?
Fe1 C31 C32 C33 59.1(4) . . . . ?
C35 C31 C32 Fe1 -58.9(4) . . . . ?
C1 C31 C32 Fe1 123.4(6) . . . . ?
C35 Fe1 C32 C33 -81.1(4) . . . . ?
C31 Fe1 C32 C33 -119.0(5) . . . . ?
C36 Fe1 C32 C33 159.3(4) . . . . ?
C40 Fe1 C32 C33 -164.1(6) . . . . ?
C39 Fe1 C32 C33 36.2(12) . . . . ?
C37 Fe1 C32 C33 115.9(4) . . . . ?
C34 Fe1 C32 C33 -36.7(4) . . . . ?
C38 Fe1 C32 C33 74.1(5) . . . . ?
C35 Fe1 C32 C31 37.9(3) . . . . ?
C36 Fe1 C32 C31 -81.7(4) . . . . ?
C40 Fe1 C32 C31 -45.1(8) . . . . ?
C39 Fe1 C32 C31 155.2(10) . . . . ?
C37 Fe1 C32 C31 -125.2(4) . . . . ?
C33 Fe1 C32 C31 119.0(5) . . . . ?
C34 Fe1 C32 C31 82.3(4) . . . . ?
C38 Fe1 C32 C31 -166.9(4) . . . . ?
C31 C32 C33 C34 0.2(7) . . . . ?
Fe1 C32 C33 C34 58.8(5) . . . . ?
C31 C32 C33 Fe1 -58.6(4) . . . . ?
C35 Fe1 C33 C34 -38.3(4) . . . . ?
C31 Fe1 C33 C34 -82.5(4) . . . . ?
C36 Fe1 C33 C34 -169.8(6) . . . . ?
C40 Fe1 C33 C34 36.5(10) . . . . ?
C39 Fe1 C33 C34 70.7(5) . . . . ?
C37 Fe1 C33 C34 154.9(4) . . . . ?
C32 Fe1 C33 C34 -120.9(5) . . . . ?
C38 Fe1 C33 C34 112.8(4) . . . . ?
C35 Fe1 C33 C32 82.6(4) . . . . ?
C31 Fe1 C33 C32 38.4(4) . . . . ?
C36 Fe1 C33 C32 -48.9(8) . . . . ?
C40 Fe1 C33 C32 157.3(8) . . . . ?
C39 Fe1 C33 C32 -168.5(4) . . . . ?
C37 Fe1 C33 C32 -84.3(5) . . . . ?
C34 Fe1 C33 C32 120.9(5) . . . . ?
C38 Fe1 C33 C32 -126.4(4) . . . . ?
C32 C33 C34 C35 -0.6(7) . . . . ?
Fe1 C33 C34 C35 58.2(4) . . . . ?
C32 C33 C34 Fe1 -58.8(4) . . . . ?
C35 Fe1 C34 C33 119.1(5) . . . . ?
C31 Fe1 C34 C33 81.3(4) . . . . ?
C36 Fe1 C34 C33 166.6(8) . . . . ?
C40 Fe1 C34 C33 -167.4(4) . . . . ?
C39 Fe1 C34 C33 -127.5(4) . . . . ?
C37 Fe1 C34 C33 -56.2(8) . . . . ?
C32 Fe1 C34 C33 36.8(4) . . . . ?
C38 Fe1 C34 C33 -85.4(5) . . . . ?
C31 Fe1 C34 C35 -37.9(4) . . . . ?
C36 Fe1 C34 C35 47.4(10) . . . . ?
C40 Fe1 C34 C35 73.5(5) . . . . ?
C39 Fe1 C34 C35 113.4(4) . . . . ?
C37 Fe1 C34 C35 -175.3(6) . . . . ?
C33 Fe1 C34 C35 -119.1(5) . . . . ?
C32 Fe1 C34 C35 -82.3(4) . . . . ?
C38 Fe1 C34 C35 155.4(4) . . . . ?
C32 C31 C35 C34 -0.6(7) . . . . ?
C1 C31 C35 C34 177.1(6) . . . . ?
Fe1 C31 C35 C34 -60.1(4) . . . . ?
C32 C31 C35 Fe1 59.4(4) . . . . ?
C1 C31 C35 Fe1 -122.8(6) . . . . ?
C33 C34 C35 C31 0.8(7) . . . . ?
Fe1 C34 C35 C31 59.8(4) . . . . ?
C33 C34 C35 Fe1 -59.0(4) . . . . ?
C36 Fe1 C35 C31 76.8(4) . . . . ?
C40 Fe1 C35 C31 115.9(4) . . . . ?
C39 Fe1 C35 C31 157.7(4) . . . . ?
C37 Fe1 C35 C31 53.5(12) . . . . ?
C33 Fe1 C35 C31 -81.7(4) . . . . ?
C34 Fe1 C35 C31 -119.2(5) . . . . ?
C32 Fe1 C35 C31 -38.2(3) . . . . ?
C38 Fe1 C35 C31 -171.7(5) . . . . ?
C31 Fe1 C35 C34 119.2(5) . . . . ?
C36 Fe1 C35 C34 -164.0(4) . . . . ?
C40 Fe1 C35 C34 -125.0(4) . . . . ?
C39 Fe1 C35 C34 -83.1(4) . . . . ?
C37 Fe1 C35 C34 172.6(10) . . . . ?
C33 Fe1 C35 C34 37.5(4) . . . . ?
C32 Fe1 C35 C34 81.0(4) . . . . ?
C38 Fe1 C35 C34 -52.5(7) . . . . ?
C35 Fe1 C36 C40 70.8(5) . . . . ?
C31 Fe1 C36 C40 113.2(4) . . . . ?
C39 Fe1 C36 C40 -37.6(4) . . . . ?
C37 Fe1 C36 C40 -118.8(6) . . . . ?
C33 Fe1 C36 C40 -168.0(6) . . . . ?
C34 Fe1 C36 C40 34.2(10) . . . . ?
C32 Fe1 C36 C40 156.8(4) . . . . ?
C38 Fe1 C36 C40 -81.7(5) . . . . ?
C35 Fe1 C36 C37 -170.4(5) . . . . ?
C31 Fe1 C36 C37 -128.0(5) . . . . ?
C40 Fe1 C36 C37 118.8(6) . . . . ?
C39 Fe1 C36 C37 81.2(5) . . . . ?
C33 Fe1 C36 C37 -49.2(8) . . . . ?
C34 Fe1 C36 C37 153.0(8) . . . . ?
C32 Fe1 C36 C37 -84.4(5) . . . . ?
C38 Fe1 C36 C37 37.1(5) . . . . ?
C40 C36 C37 C38 0.4(8) . . . . ?
Fe1 C36 C37 C38 -59.7(5) . . . . ?
C40 C36 C37 Fe1 60.1(5) . . . . ?
C35 Fe1 C37 C38 149.6(10) . . . . ?
C31 Fe1 C37 C38 -168.2(4) . . . . ?
C36 Fe1 C37 C38 119.7(7) . . . . ?
C40 Fe1 C37 C38 82.2(5) . . . . ?
C39 Fe1 C37 C38 38.3(5) . . . . ?
C33 Fe1 C37 C38 -81.2(5) . . . . ?
C34 Fe1 C37 C38 -41.7(9) . . . . ?
C32 Fe1 C37 C38 -124.8(5) . . . . ?
C35 Fe1 C37 C36 29.9(13) . . . . ?
C31 Fe1 C37 C36 72.1(5) . . . . ?
C40 Fe1 C37 C36 -37.5(4) . . . . ?
C39 Fe1 C37 C36 -81.4(5) . . . . ?
C33 Fe1 C37 C36 159.1(4) . . . . ?
C34 Fe1 C37 C36 -161.4(6) . . . . ?
C32 Fe1 C37 C36 115.5(4) . . . . ?
C38 Fe1 C37 C36 -119.7(7) . . . . ?
C36 C37 C38 C39 0.0(8) . . . . ?
Fe1 C37 C38 C39 -59.2(5) . . . . ?
C36 C37 C38 Fe1 59.2(5) . . . . ?
C35 Fe1 C38 C37 -162.5(5) . . . . ?
C31 Fe1 C38 C37 39.9(12) . . . . ?
C36 Fe1 C38 C37 -37.4(4) . . . . ?
C40 Fe1 C38 C37 -80.7(5) . . . . ?
C39 Fe1 C38 C37 -118.5(6) . . . . ?
C33 Fe1 C38 C37 117.7(5) . . . . ?
C34 Fe1 C38 C37 160.8(4) . . . . ?
C32 Fe1 C38 C37 76.4(5) . . . . ?
C35 Fe1 C38 C39 -43.9(8) . . . . ?
C31 Fe1 C38 C39 158.4(9) . . . . ?
C36 Fe1 C38 C39 81.1(5) . . . . ?
C40 Fe1 C38 C39 37.8(4) . . . . ?
C37 Fe1 C38 C39 118.5(6) . . . . ?
C33 Fe1 C38 C39 -123.8(4) . . . . ?
C34 Fe1 C38 C39 -80.7(5) . . . . ?
C32 Fe1 C38 C39 -165.1(4) . . . . ?
C37 C38 C39 C40 -0.4(8) . . . . ?
Fe1 C38 C39 C40 -59.9(5) . . . . ?
C37 C38 C39 Fe1 59.5(5) . . . . ?
C35 Fe1 C39 C40 -82.4(5) . . . . ?
C31 Fe1 C39 C40 -49.9(8) . . . . ?
C36 Fe1 C39 C40 37.2(4) . . . . ?
C37 Fe1 C39 C40 81.0(5) . . . . ?
C33 Fe1 C39 C40 -164.8(4) . . . . ?
C34 Fe1 C39 C40 -125.3(4) . . . . ?
C32 Fe1 C39 C40 166.9(9) . . . . ?
C38 Fe1 C39 C40 118.6(7) . . . . ?
C35 Fe1 C39 C38 159.0(4) . . . . ?
C31 Fe1 C39 C38 -168.5(5) . . . . ?
C36 Fe1 C39 C38 -81.5(5) . . . . ?
C40 Fe1 C39 C38 -118.6(7) . . . . ?
C37 Fe1 C39 C38 -37.6(5) . . . . ?
C33 Fe1 C39 C38 76.5(5) . . . . ?
C34 Fe1 C39 C38 116.1(5) . . . . ?
C32 Fe1 C39 C38 48.2(12) . . . . ?
C37 C36 C40 C39 -0.6(8) . . . . ?
Fe1 C36 C40 C39 59.5(5) . . . . ?
C37 C36 C40 Fe1 -60.1(5) . . . . ?
C38 C39 C40 C36 0.6(8) . . . . ?
Fe1 C39 C40 C36 -59.5(5) . . . . ?
C38 C39 C40 Fe1 60.2(5) . . . . ?
C35 Fe1 C40 C36 -126.8(4) . . . . ?
C31 Fe1 C40 C36 -84.4(4) . . . . ?
C39 Fe1 C40 C36 119.5(6) . . . . ?
C37 Fe1 C40 C36 37.9(4) . . . . ?
C33 Fe1 C40 C36 164.1(8) . . . . ?
C34 Fe1 C40 C36 -168.0(4) . . . . ?
C32 Fe1 C40 C36 -52.1(8) . . . . ?
C38 Fe1 C40 C36 81.3(5) . . . . ?
C35 Fe1 C40 C39 113.7(5) . . . . ?
C31 Fe1 C40 C39 156.1(4) . . . . ?
C36 Fe1 C40 C39 -119.5(6) . . . . ?
C37 Fe1 C40 C39 -81.5(5) . . . . ?
C33 Fe1 C40 C39 44.6(10) . . . . ?
C34 Fe1 C40 C39 72.5(5) . . . . ?
C32 Fe1 C40 C39 -171.6(6) . . . . ?
C38 Fe1 C40 C39 -38.2(5) . . . . ?
C5 C6 C41 C42 -44.9(9) . . . . ?
C17 C6 C41 C42 138.9(6) . . . . ?
C5 C6 C41 C45 133.6(7) . . . . ?
C17 C6 C41 C45 -42.6(10) . . . . ?
C5 C6 C41 Fe2 43.6(7) . . . . ?
C17 C6 C41 Fe2 -132.6(5) . . . . ?
C47 Fe2 C41 C42 82.1(5) . . . . ?
C44 Fe2 C41 C42 -81.7(4) . . . . ?
C45 Fe2 C41 C42 -119.4(5) . . . . ?
C49 Fe2 C41 C42 -155.2(7) . . . . ?
C48 Fe2 C41 C42 42.5(10) . . . . ?
C50 Fe2 C41 C42 166.5(4) . . . . ?
C43 Fe2 C41 C42 -37.8(4) . . . . ?
C46 Fe2 C41 C42 124.4(4) . . . . ?
C47 Fe2 C41 C45 -158.5(4) . . . . ?
C44 Fe2 C41 C45 37.8(4) . . . . ?
C49 Fe2 C41 C45 -35.7(8) . . . . ?
C48 Fe2 C41 C45 161.9(8) . . . . ?
C50 Fe2 C41 C45 -74.0(4) . . . . ?
C43 Fe2 C41 C45 81.6(4) . . . . ?
C42 Fe2 C41 C45 119.4(5) . . . . ?
C46 Fe2 C41 C45 -116.1(4) . . . . ?
C47 Fe2 C41 C6 -36.1(6) . . . . ?
C44 Fe2 C41 C6 160.2(6) . . . . ?
C45 Fe2 C41 C6 122.5(6) . . . . ?
C49 Fe2 C41 C6 86.7(9) . . . . ?
C48 Fe2 C41 C6 -75.6(10) . . . . ?
C50 Fe2 C41 C6 48.4(6) . . . . ?
C43 Fe2 C41 C6 -155.9(6) . . . . ?
C42 Fe2 C41 C6 -118.1(6) . . . . ?
C46 Fe2 C41 C6 6.3(6) . . . . ?
C45 C41 C42 C43 1.6(7) . . . . ?
C6 C41 C42 C43 -179.6(6) . . . . ?
Fe2 C41 C42 C43 59.5(4) . . . . ?
C45 C41 C42 Fe2 -57.8(4) . . . . ?
C6 C41 C42 Fe2 120.9(6) . . . . ?
C47 Fe2 C42 C43 120.9(4) . . . . ?
C44 Fe2 C42 C43 -37.2(4) . . . . ?
C45 Fe2 C42 C43 -81.1(4) . . . . ?
C49 Fe2 C42 C43 36.8(9) . . . . ?
C48 Fe2 C42 C43 76.1(5) . . . . ?
C50 Fe2 C42 C43 -157.5(9) . . . . ?
C41 Fe2 C42 C43 -119.0(5) . . . . ?
C46 Fe2 C42 C43 164.0(4) . . . . ?
C47 Fe2 C42 C41 -120.2(4) . . . . ?
C44 Fe2 C42 C41 81.8(4) . . . . ?
C45 Fe2 C42 C41 37.9(3) . . . . ?
C49 Fe2 C42 C41 155.7(7) . . . . ?
C48 Fe2 C42 C41 -164.9(4) . . . . ?
C50 Fe2 C42 C41 -38.6(10) . . . . ?
C43 Fe2 C42 C41 119.0(5) . . . . ?
C46 Fe2 C42 C41 -77.0(5) . . . . ?
C41 C42 C43 C44 -1.6(7) . . . . ?
Fe2 C42 C43 C44 58.2(5) . . . . ?
C41 C42 C43 Fe2 -59.8(4) . . . . ?
C47 Fe2 C43 C44 158.3(4) . . . . ?
C45 Fe2 C43 C44 -38.0(4) . . . . ?
C49 Fe2 C43 C44 75.0(4) . . . . ?
C48 Fe2 C43 C44 116.8(4) . . . . ?
C50 Fe2 C43 C44 43.4(8) . . . . ?
C42 Fe2 C43 C44 -120.3(5) . . . . ?
C41 Fe2 C43 C44 -82.3(4) . . . . ?
C46 Fe2 C43 C44 -170.1(9) . . . . ?
C47 Fe2 C43 C42 -81.4(4) . . . . ?
C44 Fe2 C43 C42 120.3(5) . . . . ?
C45 Fe2 C43 C42 82.3(4) . . . . ?
C49 Fe2 C43 C42 -164.7(4) . . . . ?
C48 Fe2 C43 C42 -122.9(4) . . . . ?
C50 Fe2 C43 C42 163.7(6) . . . . ?
C41 Fe2 C43 C42 37.9(3) . . . . ?
C46 Fe2 C43 C42 -49.8(11) . . . . ?
C42 C43 C44 C45 0.9(8) . . . . ?
Fe2 C43 C44 C45 59.7(5) . . . . ?
C42 C43 C44 Fe2 -58.7(5) . . . . ?
C47 Fe2 C44 C45 -177.4(7) . . . . ?
C49 Fe2 C44 C45 120.3(4) . . . . ?
C48 Fe2 C44 C45 159.8(4) . . . . ?
C50 Fe2 C44 C45 80.3(4) . . . . ?
C43 Fe2 C44 C45 -119.0(5) . . . . ?
C42 Fe2 C44 C45 -81.9(4) . . . . ?
C41 Fe2 C44 C45 -38.0(4) . . . . ?
C46 Fe2 C44 C45 54.2(8) . . . . ?
C47 Fe2 C44 C43 -58.5(9) . . . . ?
C45 Fe2 C44 C43 119.0(5) . . . . ?
C49 Fe2 C44 C43 -120.7(4) . . . . ?
C48 Fe2 C44 C43 -81.3(4) . . . . ?
C50 Fe2 C44 C43 -160.7(4) . . . . ?
C42 Fe2 C44 C43 37.1(3) . . . . ?
C41 Fe2 C44 C43 81.0(4) . . . . ?
C46 Fe2 C44 C43 173.1(6) . . . . ?
C43 C44 C45 C41 0.1(7) . . . . ?
Fe2 C44 C45 C41 60.3(4) . . . . ?
C43 C44 C45 Fe2 -60.2(5) . . . . ?
C42 C41 C45 C44 -1.1(7) . . . . ?
C6 C41 C45 C44 -179.8(6) . . . . ?
Fe2 C41 C45 C44 -59.5(4) . . . . ?
C42 C41 C45 Fe2 58.4(4) . . . . ?
C6 C41 C45 Fe2 -120.2(6) . . . . ?
C47 Fe2 C45 C44 177.4(8) . . . . ?
C49 Fe2 C45 C44 -75.5(5) . . . . ?
C48 Fe2 C45 C44 -46.9(9) . . . . ?
C50 Fe2 C45 C44 -116.6(4) . . . . ?
C43 Fe2 C45 C44 37.8(4) . . . . ?
C42 Fe2 C45 C44 81.6(4) . . . . ?
C41 Fe2 C45 C44 119.2(5) . . . . ?
C46 Fe2 C45 C44 -156.7(4) . . . . ?
C47 Fe2 C45 C41 58.3(9) . . . . ?
C44 Fe2 C45 C41 -119.2(5) . . . . ?
C49 Fe2 C45 C41 165.4(4) . . . . ?
C48 Fe2 C45 C41 -166.0(7) . . . . ?
C50 Fe2 C45 C41 124.2(4) . . . . ?
C43 Fe2 C45 C41 -81.3(4) . . . . ?
C42 Fe2 C45 C41 -37.6(3) . . . . ?
C46 Fe2 C45 C41 84.2(4) . . . . ?
C47 Fe2 C46 C50 -117.9(6) . . . . ?
C44 Fe2 C46 C50 37.0(9) . . . . ?
C45 Fe2 C46 C50 75.7(5) . . . . ?
C49 Fe2 C46 C50 -36.7(4) . . . . ?
C48 Fe2 C46 C50 -79.9(5) . . . . ?
C43 Fe2 C46 C50 -158.8(8) . . . . ?
C42 Fe2 C46 C50 162.5(4) . . . . ?
C41 Fe2 C46 C50 119.9(4) . . . . ?
C44 Fe2 C46 C47 154.9(6) . . . . ?
C45 Fe2 C46 C47 -166.4(4) . . . . ?
C49 Fe2 C46 C47 81.3(5) . . . . ?
C48 Fe2 C46 C47 38.0(4) . . . . ?
C50 Fe2 C46 C47 117.9(6) . . . . ?
C43 Fe2 C46 C47 -40.9(11) . . . . ?
C42 Fe2 C46 C47 -79.6(5) . . . . ?
C41 Fe2 C46 C47 -122.2(4) . . . . ?
C50 C46 C47 C48 -0.5(8) . . . . ?
Fe2 C46 C47 C48 -60.0(5) . . . . ?
C50 C46 C47 Fe2 59.6(5) . . . . ?
C44 Fe2 C47 C46 -149.9(7) . . . . ?
C45 Fe2 C47 C46 34.9(10) . . . . ?
C49 Fe2 C47 C46 -81.6(5) . . . . ?
C48 Fe2 C47 C46 -119.4(7) . . . . ?
C50 Fe2 C47 C46 -37.9(4) . . . . ?
C43 Fe2 C47 C46 166.6(4) . . . . ?
C42 Fe2 C47 C46 122.7(4) . . . . ?
C41 Fe2 C47 C46 78.6(5) . . . . ?
C44 Fe2 C47 C48 -30.5(11) . . . . ?
C45 Fe2 C47 C48 154.3(7) . . . . ?
C49 Fe2 C47 C48 37.8(5) . . . . ?
C50 Fe2 C47 C48 81.5(5) . . . . ?
C43 Fe2 C47 C48 -74.1(5) . . . . ?
C42 Fe2 C47 C48 -117.9(5) . . . . ?
C41 Fe2 C47 C48 -162.1(4) . . . . ?
C46 Fe2 C47 C48 119.4(7) . . . . ?
C46 C47 C48 C49 1.1(9) . . . . ?
Fe2 C47 C48 C49 -59.7(5) . . . . ?
C46 C47 C48 Fe2 60.8(5) . . . . ?
C47 Fe2 C48 C49 118.0(7) . . . . ?
C44 Fe2 C48 C49 -73.8(5) . . . . ?
C45 Fe2 C48 C49 -40.2(10) . . . . ?
C50 Fe2 C48 C49 37.8(5) . . . . ?
C43 Fe2 C48 C49 -116.3(5) . . . . ?
C42 Fe2 C48 C49 -157.9(4) . . . . ?
C41 Fe2 C48 C49 169.8(7) . . . . ?
C46 Fe2 C48 C49 80.8(5) . . . . ?
C44 Fe2 C48 C47 168.1(4) . . . . ?
C45 Fe2 C48 C47 -158.2(6) . . . . ?
C49 Fe2 C48 C47 -118.0(7) . . . . ?
C50 Fe2 C48 C47 -80.3(5) . . . . ?
C43 Fe2 C48 C47 125.6(5) . . . . ?
C42 Fe2 C48 C47 84.1(5) . . . . ?
C41 Fe2 C48 C47 51.8(11) . . . . ?
C46 Fe2 C48 C47 -37.2(5) . . . . ?
C47 C48 C49 C50 -1.3(9) . . . . ?
Fe2 C48 C49 C50 -60.6(5) . . . . ?
C47 C48 C49 Fe2 59.3(5) . . . . ?
C47 Fe2 C49 C48 -38.8(5) . . . . ?
C44 Fe2 C49 C48 121.7(5) . . . . ?
C45 Fe2 C49 C48 162.3(4) . . . . ?
C50 Fe2 C49 C48 -118.7(7) . . . . ?
C43 Fe2 C49 C48 81.3(5) . . . . ?
C42 Fe2 C49 C48 54.5(9) . . . . ?
C41 Fe2 C49 C48 -171.4(6) . . . . ?
C46 Fe2 C49 C48 -82.4(5) . . . . ?
C47 Fe2 C49 C50 79.9(5) . . . . ?
C44 Fe2 C49 C50 -119.6(5) . . . . ?
C45 Fe2 C49 C50 -79.0(5) . . . . ?
C48 Fe2 C49 C50 118.7(7) . . . . ?
C43 Fe2 C49 C50 -160.0(4) . . . . ?
C42 Fe2 C49 C50 173.2(6) . . . . ?
C41 Fe2 C49 C50 -52.6(9) . . . . ?
C46 Fe2 C49 C50 36.3(5) . . . . ?
C47 C46 C50 C49 -0.4(8) . . . . ?
Fe2 C46 C50 C49 58.5(5) . . . . ?
C47 C46 C50 Fe2 -58.9(5) . . . . ?
C48 C49 C50 C46 1.1(9) . . . . ?
Fe2 C49 C50 C46 -59.4(5) . . . . ?
C48 C49 C50 Fe2 60.5(5) . . . . ?
C47 Fe2 C50 C46 38.4(5) . . . . ?
C44 Fe2 C50 C46 -163.4(4) . . . . ?
C45 Fe2 C50 C46 -121.3(5) . . . . ?
C49 Fe2 C50 C46 120.9(7) . . . . ?
C48 Fe2 C50 C46 83.2(5) . . . . ?
C43 Fe2 C50 C46 165.7(6) . . . . ?
C42 Fe2 C50 C46 -50.7(11) . . . . ?
C41 Fe2 C50 C46 -80.2(5) . . . . ?
C47 Fe2 C50 C49 -82.5(5) . . . . ?
C44 Fe2 C50 C49 75.7(5) . . . . ?
C45 Fe2 C50 C49 117.8(5) . . . . ?
C48 Fe2 C50 C49 -37.7(5) . . . . ?
C43 Fe2 C50 C49 44.8(9) . . . . ?
C42 Fe2 C50 C49 -171.6(8) . . . . ?
C41 Fe2 C50 C49 158.9(4) . . . . ?
C46 Fe2 C50 C49 -120.9(7) . . . . ?
C24 N23 C51 C52 -97(3) . . . . ?
C21 N23 C51 C52 80(3) . . . . ?
C51' N23 C51 C52 -103(15) . . . . ?
N23 C51 C52 C53 -165(3) . . . . ?
C51 C52 C53 C54 -65(3) . . . . ?
C24 N23 C51' C52' -88(3) . . . . ?
C21 N23 C51' C52' 90(3) . . . . ?
C51 N23 C51' C52' 87(13) . . . . ?
N23 C51' C52' C53' 168(2) . . . . ?
C51' C52' C53' C54' 64(3) . . . . ?
C26 N28 C61 C62 -82.1(13) . . . . ?
C29 N28 C61 C62 105.7(11) . . . . ?
C61' N28 C61 C62 -2(5) . . . . ?
N28 C61 C62 C63 -60.5(19) . . . . ?
C61 C62 C63 C64 -64(2) . . . . ?
C26 N28 C61' C62' -72.5(16) . . . . ?
C29 N28 C61' C62' 102.7(14) . . . . ?
C61 N28 C61' C62' -179(7) . . . . ?
N28 C61' C62' C63' -64(2) . . . . ?
C61' C62' C63' C64' -68.6(19) . . . . ?
